data_7152982
loop_
_publ_author_name
'Aravinda, Subrayashastry'
'Raghavender, Upadhyayula S.'
'Rai, Rajkishor'
'Harini, Veldore V.'
'Shamala, Narayanaswamy'
'Balaram, Padmanabhan'

_publ_section_title
;
 Analysis of designed \b-hairpin peptides: molecular conformation and
 packing in crystals.
;
_journal_issue 25
_journal_name_full 'Organic &amp; biomolecular chemistry'
_journal_page_first 4220
_journal_page_last 4231
_journal_paper_doi 10.1039/c3ob25777k
_journal_volume 11
_journal_year 2013
_chemical_formula_sum 'C48 H84 N8 O11'
_chemical_formula_weight 949.23
_chemical_name_common Boc-Leu-Val-Val-D-Pro-Pro-Leu-Val-Val-OMe
_chemical_name_systematic
;
t-Butyloxycarbonyl-leucyl-valyl-valyl-D-prolyl-prolyl-leucyl
-valyl-valyl-methyl ester
;
_space_group_IT_number 1
_symmetry_cell_setting triclinic
_symmetry_space_group_name_Hall 'P 1'
_symmetry_space_group_name_H-M 'P 1'
_atom_sites_solution_hydrogens geom
_atom_sites_solution_primary direct
_atom_sites_solution_secondary difmap
_audit_creation_method SHELXL-97
_cell_angle_alpha 87.146(6)
_cell_angle_beta 89.440(6)
_cell_angle_gamma 73.282(7)
_cell_formula_units_Z 2
_cell_length_a 9.922(3)
_cell_length_b 11.229(4)
_cell_length_c 26.423(9)
_cell_measurement_temperature 293(2)
_cell_volume 2815.9(16)
_computing_data_collection SMART
_computing_data_reduction SAINT
_computing_structure_refinement 'SHELXL-97 (Sheldrick, 1997)'
_computing_structure_solution 'SHELXD-97 (Schneider and Sheldrick, 2002)'
_diffrn_ambient_temperature 293(2)
_diffrn_measured_fraction_theta_full 0.984
_diffrn_measured_fraction_theta_max 0.984
_diffrn_measurement_device_type
;
BRUKER AXS SMART APEX CCD with Mo source
;
_diffrn_measurement_method 'omega scan'
_diffrn_radiation_monochromator graphite
_diffrn_radiation_source 'fine-focus sealed tube'
_diffrn_radiation_type MoK\a
_diffrn_radiation_wavelength 0.71073
_diffrn_reflns_av_R_equivalents 0.1807
_diffrn_reflns_av_sigmaI/netI 0.3854
_diffrn_reflns_limit_h_max 10
_diffrn_reflns_limit_h_min -11
_diffrn_reflns_limit_k_max 12
_diffrn_reflns_limit_k_min -12
_diffrn_reflns_limit_l_max 29
_diffrn_reflns_limit_l_min -29
_diffrn_reflns_number 22933
_diffrn_reflns_theta_full 23.26
_diffrn_reflns_theta_max 23.26
_diffrn_reflns_theta_min 1.54
_exptl_absorpt_coefficient_mu 0.079
_exptl_absorpt_correction_type none
_exptl_crystal_colour 'color less'
_exptl_crystal_density_diffrn 1.119
_exptl_crystal_density_method 'not measured'
_exptl_crystal_description plates
_exptl_crystal_F_000 1032
_exptl_crystal_size_max 0.49
_exptl_crystal_size_mid 0.09
_exptl_crystal_size_min 0.05
_refine_diff_density_max 0.379
_refine_diff_density_min -0.221
_refine_diff_density_rms 0.054
_refine_ls_abs_structure_details 'Flack H D (1983), Acta Cryst. A39, 876-881'
_refine_ls_abs_structure_Flack -10(10)
_refine_ls_extinction_method none
_refine_ls_goodness_of_fit_ref 0.904
_refine_ls_hydrogen_treatment 'riding over the heavy atom'
_refine_ls_matrix_type fullcycle
_refine_ls_number_parameters 1207
_refine_ls_number_reflns 7951
_refine_ls_number_restraints 3
_refine_ls_restrained_S_all 0.904
_refine_ls_R_factor_all 0.2671
_refine_ls_R_factor_gt 0.1043
_refine_ls_shift/su_max 1.199
_refine_ls_shift/su_mean 0.207
_refine_ls_structure_factor_coef Fsqd
_refine_ls_weighting_details 'calc w=1/[\s^2^(Fo^2^)+(0.1000P)^2^+0.0000P] where P=(Fo^2^+2Fc^2^)/3'
_refine_ls_weighting_scheme calc
_refine_ls_wR_factor_gt 0.2187
_refine_ls_wR_factor_ref 0.2588
_reflns_number_gt 2285
_reflns_number_total 7951
_reflns_threshold_expression >2sigma(I)
_cod_data_source_file c3ob25777k.txt
_cod_data_source_block DPPV8
_cod_depositor_comments
;
The following automatic conversions were performed:
'_atom_site_symetry_multiplicity' tag replaced with
'_atom_site_symmetry_multiplicity'.

Automatic conversion script
Id: cif_correct_tags 1440 2010-10-19 06:21:57Z saulius 

The following automatic conversions were performed:

'_symmetry_cell_setting' value 'Triclinic' changed to 'triclinic'
according to /home/saulius/struct/CIF-dictionaries/cif_core.dic
dictionary named 'cif_core.dic' version 2.4.2 from 2011-04-26.

Automatic conversion script
Id: cif_fix_values 1891 2012-01-12 08:04:46Z andrius 
;
_cod_original_cell_volume 2816.1(16)
_cod_original_sg_symbol_H-M P1
_cod_database_code 7152982

loop_
_symmetry_equiv_pos_as_xyz
'x, y, z'

loop_
_atom_site_label
_atom_site_type_symbol
_atom_site_fract_x
_atom_site_fract_y
_atom_site_fract_z
_atom_site_U_iso_or_equiv
_atom_site_adp_type
_atom_site_occupancy
_atom_site_symmetry_multiplicity
_atom_site_calc_flag
_atom_site_refinement_flags
C11 C 1.616(2) 1.213(3) -0.4497(9) 0.114(8) Uani 1 1 d .
C12 C 1.458(3) 1.265(2) -0.4483(11) 0.196(12) Uani 1 1 d .
H12A H 1.4155 1.2119 -0.4655 0.294 Uiso 1 1 calc R
H12B H 1.4311 1.3469 -0.4649 0.294 Uiso 1 1 calc R
H12C H 1.4271 1.2709 -0.4138 0.294 Uiso 1 1 calc R
C13 C 1.658(4) 1.198(3) -0.5121(10) 0.253(17) Uani 1 1 d .
H13A H 1.5995 1.1552 -0.5278 0.379 Uiso 1 1 calc R
H13B H 1.7548 1.1514 -0.5152 0.379 Uiso 1 1 calc R
H13C H 1.6425 1.2791 -0.5284 0.379 Uiso 1 1 calc R
C14 C 1.696(3) 1.277(3) -0.4265(8) 0.194(15) Uani 1 1 d .
H14A H 1.7941 1.2318 -0.4289 0.291 Uiso 1 1 calc R
H14B H 1.6706 1.2853 -0.3914 0.291 Uiso 1 1 calc R
H14C H 1.6801 1.3579 -0.4429 0.291 Uiso 1 1 calc R
O1 O 1.6538(13) 1.0777(18) -0.4330(4) 0.100(4) Uani 1 1 d .
C10' C 1.592(2) 0.989(4) -0.4467(8) 0.113(9) Uani 1 1 d .
O10 O 1.4828(15) 1.0144(13) -0.4735(6) 0.133(5) Uani 1 1 d .
N11 N 1.6496(15) 0.866(2) -0.4278(5) 0.079(5) Uani 1 1 d .
H11 H 1.7238 0.8547 -0.4095 0.095 Uiso 1 1 calc R
C11A C 1.6086(19) 0.761(3) -0.4333(6) 0.092(7) Uani 1 1 d .
H11A H 1.5301 0.7829 -0.4575 0.111 Uiso 1 1 calc R
C11' C 1.5456(19) 0.7327(14) -0.3786(6) 0.063(5) Uani 1 1 d .
O11 O 1.4270(11) 0.7188(11) -0.3766(4) 0.082(4) Uani 1 1 d .
C11B C 1.707(2) 0.647(2) -0.4493(7) 0.152(11) Uani 1 1 d .
H11B H 1.6650 0.5789 -0.4457 0.183 Uiso 1 1 calc R
H11C H 1.7914 0.6258 -0.4284 0.183 Uiso 1 1 calc R
C11G C 1.746(3) 0.667(4) -0.5070(9) 0.229(16) Uani 1 1 d .
H11G H 1.7723 0.7425 -0.5179 0.274 Uiso 1 1 calc R
C11D C 1.615(5) 0.632(5) -0.5368(12) 0.40(3) Uani 1 1 d .
H11D H 1.5313 0.7002 -0.5358 0.599 Uiso 1 1 calc R
H11E H 1.5987 0.5591 -0.5202 0.599 Uiso 1 1 calc R
H11F H 1.6412 0.6150 -0.5714 0.599 Uiso 1 1 calc R
C11E C 1.854(3) 0.532(3) -0.5162(11) 0.27(2) Uani 1 1 d .
H11H H 1.9459 0.5291 -0.5044 0.410 Uiso 1 1 calc R
H11I H 1.8572 0.5172 -0.5517 0.410 Uiso 1 1 calc R
H11J H 1.8218 0.4693 -0.4979 0.410 Uiso 1 1 calc R
N12 N 1.6313(12) 0.7140(12) -0.3393(5) 0.066(4) Uani 1 1 d .
H12 H 1.7135 0.7232 -0.3444 0.079 Uiso 1 1 calc R
C12A C 1.5995(15) 0.6806(17) -0.2903(6) 0.066(5) Uani 1 1 d .
H12D H 1.4981 0.6906 -0.2908 0.080 Uiso 1 1 calc R
C12' C 1.617(2) 0.7798(17) -0.2562(6) 0.070(5) Uani 1 1 d .
O12 O 1.7412(13) 0.7845(10) -0.2505(3) 0.083(3) Uani 1 1 d .
C12B C 1.669(2) 0.5417(18) -0.2708(7) 0.104(7) Uani 1 1 d .
H12E H 1.7706 0.5275 -0.2680 0.125 Uiso 1 1 calc R
C12G C 1.611(2) 0.5226(19) -0.2187(7) 0.156(9) Uani 1 1 d .
H12F H 1.6354 0.5773 -0.1958 0.234 Uiso 1 1 calc R
H12G H 1.6516 0.4378 -0.2065 0.234 Uiso 1 1 calc R
H12H H 1.5109 0.5405 -0.2205 0.234 Uiso 1 1 calc R
C12D C 1.6414(18) 0.4562(15) -0.3086(8) 0.122(8) Uani 1 1 d .
H12I H 1.6843 0.4693 -0.3403 0.183 Uiso 1 1 calc R
H12J H 1.5417 0.4729 -0.3134 0.183 Uiso 1 1 calc R
H12K H 1.6806 0.3714 -0.2963 0.183 Uiso 1 1 calc R
N13 N 1.5012(13) 0.8582(14) -0.2356(5) 0.067(4) Uani 1 1 d .
H13 H 1.4204 0.8454 -0.2387 0.080 Uiso 1 1 calc R
C13A C 1.5136(16) 0.9618(19) -0.2088(6) 0.071(5) Uani 1 1 d .
H13D H 1.6120 0.9624 -0.2069 0.085 Uiso 1 1 calc R
C13' C 1.456(2) 0.9388(16) -0.1548(6) 0.067(5) Uani 1 1 d .
O13 O 1.3300(11) 0.9634(10) -0.1471(4) 0.072(3) Uani 1 1 d .
C13B C 1.4196(17) 1.0865(17) -0.2326(6) 0.070(5) Uani 1 1 d .
H13E H 1.3210 1.0863 -0.2305 0.085 Uiso 1 1 calc R
C13G C 1.437(2) 1.1883(17) -0.2056(9) 0.136(9) Uani 1 1 d .
H13F H 1.3747 1.2647 -0.2197 0.204 Uiso 1 1 calc R
H13G H 1.5322 1.1909 -0.2084 0.204 Uiso 1 1 calc R
H13H H 1.4141 1.1778 -0.1706 0.204 Uiso 1 1 calc R
C13D C 1.4594(19) 1.1002(16) -0.2901(6) 0.110(6) Uani 1 1 d .
H13I H 1.4446 1.0326 -0.3080 0.165 Uiso 1 1 calc R
H13J H 1.5565 1.0985 -0.2926 0.165 Uiso 1 1 calc R
H13K H 1.4014 1.1777 -0.3047 0.165 Uiso 1 1 calc R
N14 N 1.5391(15) 0.8937(15) -0.1120(7) 0.092(5) Uani 1 1 d .
C14A C 1.4968(19) 0.8478(19) -0.0687(7) 0.081(6) Uani 1 1 d .
H14D H 1.4332 0.9132 -0.0494 0.097 Uiso 1 1 calc R
C14' C 1.4265(18) 0.751(2) -0.0839(6) 0.068(5) Uani 1 1 d .
O14 O 1.4816(12) 0.6658(13) -0.1099(5) 0.098(4) Uani 1 1 d .
C14B C 1.636(2) 0.790(2) -0.0411(9) 0.143(10) Uani 1 1 d .
H14E H 1.6273 0.8182 -0.0068 0.171 Uiso 1 1 calc R
H14F H 1.6535 0.7001 -0.0388 0.171 Uiso 1 1 calc R
C14G C 1.746(3) 0.816(3) -0.0629(8) 0.156(10) Uani 1 1 d .
H14G H 1.8284 0.7441 -0.0598 0.187 Uiso 1 1 calc R
H14H H 1.7667 0.8842 -0.0463 0.187 Uiso 1 1 calc R
C14D C 1.7106(15) 0.853(2) -0.1201(7) 0.114(7) Uani 1 1 d .
H14I H 1.7435 0.7838 -0.1419 0.137 Uiso 1 1 calc R
H14J H 1.7444 0.9224 -0.1324 0.137 Uiso 1 1 calc R
N15 N 1.2946(15) 0.7672(15) -0.0612(5) 0.084(4) Uani 1 1 d .
C15A C 1.214(2) 0.676(2) -0.0718(7) 0.116(7) Uani 1 1 d .
H15A H 1.2811 0.5936 -0.0755 0.139 Uiso 1 1 calc R
C15' C 1.1230(17) 0.713(2) -0.1210(6) 0.083(6) Uani 1 1 d .
O15 O 1.0475(16) 0.6455(15) -0.1293(5) 0.138(6) Uani 1 1 d .
C15B C 1.143(3) 0.677(2) -0.0232(8) 0.149(10) Uani 1 1 d .
H15B H 1.0667 0.6393 -0.0257 0.178 Uiso 1 1 calc R
H15C H 1.2088 0.6294 0.0025 0.178 Uiso 1 1 calc R
C15G C 1.0922(19) 0.799(3) -0.0108(8) 0.144(9) Uani 1 1 d .
H15D H 1.0649 0.8043 0.0245 0.173 Uiso 1 1 calc R
H15E H 1.0112 0.8416 -0.0317 0.173 Uiso 1 1 calc R
C15D C 1.2238(15) 0.8590(17) -0.0219(7) 0.095(6) Uani 1 1 d .
H15F H 1.1926 0.9442 -0.0357 0.115 Uiso 1 1 calc R
H15G H 1.2825 0.8538 0.0078 0.115 Uiso 1 1 calc R
N16 N 1.1320(14) 0.8094(15) -0.1475(4) 0.090(5) Uani 1 1 d .
H16 H 1.1824 0.8545 -0.1374 0.108 Uiso 1 1 calc R
C16A C 1.0532(17) 0.841(2) -0.1963(7) 0.090(6) Uani 1 1 d .
H16A H 0.9616 0.8247 -0.1927 0.109 Uiso 1 1 calc R
C16' C 1.128(2) 0.7792(17) -0.2414(6) 0.076(6) Uani 1 1 d .
O16 O 1.2554(12) 0.7734(13) -0.2497(4) 0.108(5) Uani 1 1 d .
C16B C 1.032(2) 0.991(3) -0.2014(7) 0.157(12) Uani 1 1 d .
H16B H 0.9650 1.0308 -0.1760 0.188 Uiso 1 1 calc R
H16C H 1.1206 1.0065 -0.1945 0.188 Uiso 1 1 calc R
C16G C 0.981(2) 1.046(3) -0.2507(12) 0.163(12) Uani 1 1 d .
H16G H 1.0401 1.0034 -0.2782 0.196 Uiso 1 1 calc R
C16D C 0.976(5) 1.193(3) -0.2495(15) 0.47(4) Uani 1 1 d .
H16D H 0.9453 1.2336 -0.2818 0.707 Uiso 1 1 calc R
H16E H 1.0687 1.1988 -0.2422 0.707 Uiso 1 1 calc R
H16F H 0.9123 1.2316 -0.2237 0.707 Uiso 1 1 calc R
C16E C 0.838(4) 1.058(2) -0.2582(12) 0.265(19) Uani 1 1 d .
H16H H 0.8111 1.0902 -0.2921 0.397 Uiso 1 1 calc R
H16I H 0.7830 1.1150 -0.2346 0.397 Uiso 1 1 calc R
H16J H 0.8210 0.9786 -0.2529 0.397 Uiso 1 1 calc R
N17 N 1.0549(12) 0.7326(13) -0.2711(5) 0.068(4) Uani 1 1 d .
H17 H 0.9701 0.7348 -0.2630 0.082 Uiso 1 1 calc R
C17A C 1.1136(16) 0.6765(19) -0.3181(6) 0.061(4) Uani 1 1 d .
H17A H 1.2147 0.6680 -0.3184 0.073 Uiso 1 1 calc R
C17' C 1.045(2) 0.7654(16) -0.3610(6) 0.065(5) Uani 1 1 d .
O17 O 0.9088(11) 0.7920(11) -0.3681(4) 0.086(4) Uani 1 1 d .
C17B C 1.0935(19) 0.545(3) -0.3203(8) 0.120(8) Uani 1 1 d .
H17B H 0.9910 0.5616 -0.3211 0.143 Uiso 1 1 calc R
C17G C 1.135(3) 0.464(2) -0.2777(11) 0.219(14) Uani 1 1 d .
H17C H 1.0906 0.5042 -0.2481 0.329 Uiso 1 1 calc R
H17D H 1.2350 0.4420 -0.2739 0.329 Uiso 1 1 calc R
H17E H 1.1064 0.3902 -0.2819 0.329 Uiso 1 1 calc R
C17D C 1.137(2) 0.505(2) -0.3720(7) 0.119(7) Uani 1 1 d .
H17F H 1.1193 0.4262 -0.3768 0.179 Uiso 1 1 calc R
H17G H 1.2353 0.4959 -0.3763 0.179 Uiso 1 1 calc R
H17H H 1.0838 0.5657 -0.3966 0.179 Uiso 1 1 calc R
N18 N 1.1229(13) 0.8142(14) -0.3887(5) 0.076(4) Uani 1 1 d .
H18 H 1.2121 0.7908 -0.3830 0.091 Uiso 1 1 calc R
C18A C 1.0656(18) 0.9127(19) -0.4315(7) 0.087(6) Uani 1 1 d .
H18A H 0.9690 0.9603 -0.4237 0.104 Uiso 1 1 calc R
C18' C 1.066(3) 0.849(3) -0.4765(8) 0.112(8) Uani 1 1 d .
O18 O 1.145(2) 0.762(2) -0.4910(9) 0.204(11) Uani 1 1 d .
C18B C 1.160(2) 1.003(2) -0.4369(9) 0.109(7) Uani 1 1 d .
H18B H 1.2560 0.9558 -0.4457 0.130 Uiso 1 1 calc R
C18G C 1.161(2) 1.054(2) -0.3842(7) 0.152(10) Uani 1 1 d .
H18C H 1.2068 0.9875 -0.3605 0.229 Uiso 1 1 calc R
H18D H 1.0666 1.0918 -0.3736 0.229 Uiso 1 1 calc R
H18E H 1.2119 1.1157 -0.3855 0.229 Uiso 1 1 calc R
C18D C 1.106(2) 1.090(2) -0.4753(7) 0.140(9) Uani 1 1 d .
H18F H 1.1153 1.0502 -0.5069 0.210 Uiso 1 1 calc R
H18G H 1.1572 1.1514 -0.4770 0.210 Uiso 1 1 calc R
H18H H 1.0088 1.1305 -0.4690 0.210 Uiso 1 1 calc R
O1M O 0.944(2) 0.908(2) -0.5029(7) 0.198(9) Uani 1 1 d .
C1M C 0.942(4) 0.877(3) -0.5551(12) 0.281(18) Uani 1 1 d .
H1M1 H 0.8555 0.9251 -0.5707 0.421 Uiso 1 1 calc R
H1M2 H 0.9499 0.7898 -0.5566 0.421 Uiso 1 1 calc R
H1M3 H 1.0198 0.8945 -0.5727 0.421 Uiso 1 1 calc R
C21 C 0.331(2) 0.475(2) 0.3496(13) 0.181(13) Uani 1 1 d .
C22 C 0.1725(13) 0.5313(17) 0.3387(6) 0.106(7) Uani 1 1 d .
H22A H 0.1584 0.5533 0.3031 0.159 Uiso 1 1 calc R
H22B H 0.1366 0.6043 0.3577 0.159 Uiso 1 1 calc R
H22C H 0.1239 0.4712 0.3483 0.159 Uiso 1 1 calc R
C23 C 0.422(3) 0.555(2) 0.3238(18) 0.35(3) Uani 1 1 d .
H23A H 0.5194 0.5174 0.3324 0.525 Uiso 1 1 calc R
H23B H 0.3921 0.6378 0.3357 0.525 Uiso 1 1 calc R
H23C H 0.4103 0.5580 0.2877 0.525 Uiso 1 1 calc R
C24 C 0.318(3) 0.441(3) 0.4102(7) 0.24(2) Uani 1 1 d .
H24A H 0.4101 0.4065 0.4245 0.353 Uiso 1 1 calc R
H24B H 0.2653 0.3815 0.4145 0.353 Uiso 1 1 calc R
H24C H 0.2700 0.5153 0.4270 0.353 Uiso 1 1 calc R
O2 O 0.3618(11) 0.3599(12) 0.3266(4) 0.103(4) Uani 1 1 d .
C20' C 0.4860(17) 0.281(2) 0.3267(7) 0.110(8) Uani 1 1 d .
O20 O 0.5888(14) 0.2946(16) 0.3491(6) 0.167(7) Uani 1 1 d .
N21 N 0.5017(13) 0.1760(14) 0.3006(4) 0.094(5) Uani 1 1 d .
H21 H 0.4268 0.1697 0.2862 0.112 Uiso 1 1 calc R
C21A C 0.6251(15) 0.0755(15) 0.2939(6) 0.083(6) Uani 1 1 d .
H21A H 0.6930 0.0780 0.3202 0.099 Uiso 1 1 calc R
C21' C 0.6871(14) 0.0919(12) 0.2452(5) 0.059(5) Uani 1 1 d .
O21 O 0.8150(10) 0.0804(10) 0.2384(4) 0.088(4) Uani 1 1 d .
C21B C 0.5907(17) -0.0441(14) 0.3011(6) 0.094(6) Uani 1 1 d .
H21B H 0.5095 -0.0401 0.2802 0.113 Uiso 1 1 calc R
H21C H 0.5637 -0.0532 0.3362 0.113 Uiso 1 1 calc R
C21G C 0.705(2) -0.157(2) 0.2890(9) 0.166(11) Uani 1 1 d .
H21G H 0.7370 -0.1429 0.2546 0.199 Uiso 1 1 calc R
C21D C 0.653(3) -0.269(2) 0.2890(11) 0.196(13) Uani 1 1 d .
H21D H 0.7288 -0.3395 0.2799 0.294 Uiso 1 1 calc R
H21E H 0.5779 -0.2550 0.2649 0.294 Uiso 1 1 calc R
H21F H 0.6199 -0.2844 0.3222 0.294 Uiso 1 1 calc R
C21E C 0.839(2) -0.178(2) 0.3271(9) 0.179(11) Uani 1 1 d .
H21H H 0.8692 -0.1039 0.3264 0.269 Uiso 1 1 calc R
H21I H 0.9152 -0.2463 0.3164 0.269 Uiso 1 1 calc R
H21J H 0.8124 -0.1962 0.3610 0.269 Uiso 1 1 calc R
N22 N 0.6079(11) 0.1004(11) 0.2025(4) 0.073(4) Uani 1 1 d .
H22 H 0.5215 0.1014 0.2065 0.087 Uiso 1 1 calc R
C22A C 0.6581(14) 0.1082(14) 0.1499(5) 0.064(5) Uani 1 1 d .
H22D H 0.7536 0.1163 0.1520 0.077 Uiso 1 1 calc R
C22' C 0.5675(13) 0.2273(13) 0.1239(4) 0.051(5) Uani 1 1 d .
O22 O 0.4353(10) 0.2432(10) 0.1243(3) 0.081(3) Uani 1 1 d .
C22B C 0.666(4) 0.007(3) 0.1219(10) 0.206(17) Uani 1 1 d .
H22E H 0.7426 -0.0527 0.1411 0.247 Uiso 1 1 calc R
C22G C 0.739(3) -0.0044(19) 0.0705(7) 0.169(10) Uani 1 1 d .
H22F H 0.8182 0.0278 0.0718 0.253 Uiso 1 1 calc R
H22G H 0.6736 0.0423 0.0451 0.253 Uiso 1 1 calc R
H22H H 0.7697 -0.0903 0.0623 0.253 Uiso 1 1 calc R
C22D C 0.589(3) -0.048(3) 0.1249(8) 0.177(12) Uani 1 1 d .
H22I H 0.6225 -0.1219 0.1060 0.266 Uiso 1 1 calc R
H22J H 0.4999 0.0011 0.1114 0.266 Uiso 1 1 calc R
H22K H 0.5781 -0.0715 0.1598 0.266 Uiso 1 1 calc R
N23 N 0.6234(12) 0.3018(11) 0.1034(4) 0.065(4) Uani 1 1 d .
H23 H 0.7139 0.2799 0.1039 0.078 Uiso 1 1 calc R
C23A C 0.5575(15) 0.4182(14) 0.0793(5) 0.069(5) Uani 1 1 d .
H23D H 0.4575 0.4236 0.0765 0.083 Uiso 1 1 calc R
C23' C 0.6140(14) 0.4190(14) 0.0249(6) 0.071(6) Uani 1 1 d .
O23 O 0.7197(10) 0.4616(9) 0.0228(4) 0.085(4) Uani 1 1 d .
C23B C 0.5665(14) 0.5229(15) 0.1133(6) 0.087(6) Uani 1 1 d .
H23E H 0.6646 0.5247 0.1143 0.104 Uiso 1 1 calc R
C23G C 0.518(2) 0.514(2) 0.1649(9) 0.185(12) Uani 1 1 d .
H23F H 0.5286 0.5826 0.1831 0.277 Uiso 1 1 calc R
H23G H 0.5725 0.4371 0.1812 0.277 Uiso 1 1 calc R
H23H H 0.4206 0.5159 0.1645 0.277 Uiso 1 1 calc R
C23D C 0.474(2) 0.6478(17) 0.0819(9) 0.166(10) Uani 1 1 d .
H23I H 0.5071 0.6473 0.0476 0.248 Uiso 1 1 calc R
H23J H 0.4844 0.7201 0.0975 0.248 Uiso 1 1 calc R
H23K H 0.3770 0.6495 0.0820 0.248 Uiso 1 1 calc R
N24 N 0.5675(12) 0.3726(14) -0.0119(5) 0.090(5) Uani 1 1 d .
C24A C 0.6499(16) 0.3616(18) -0.0598(5) 0.091(6) Uani 1 1 d .
H24D H 0.6582 0.4435 -0.0712 0.110 Uiso 1 1 calc R
C24' C 0.7941(17) 0.2734(17) -0.0500(6) 0.086(7) Uani 1 1 d .
O24 O 0.8115(10) 0.1814(12) -0.0233(4) 0.109(5) Uani 1 1 d .
C24B C 0.548(2) 0.324(3) -0.0946(6) 0.183(14) Uani 1 1 d .
H24E H 0.5968 0.2824 -0.1237 0.220 Uiso 1 1 calc R
H24F H 0.4727 0.3962 -0.1063 0.220 Uiso 1 1 calc R
C24G C 0.494(2) 0.237(2) -0.0601(8) 0.158(9) Uani 1 1 d .
H24G H 0.5660 0.1585 -0.0537 0.189 Uiso 1 1 calc R
H24H H 0.4116 0.2218 -0.0743 0.189 Uiso 1 1 calc R
C24D C 0.4588(16) 0.3096(17) -0.0117(6) 0.094(6) Uani 1 1 d .
H24I H 0.3655 0.3684 -0.0136 0.112 Uiso 1 1 calc R
H24J H 0.4654 0.2542 0.0181 0.112 Uiso 1 1 calc R
N25 N 0.9081(12) 0.3091(13) -0.0683(4) 0.078(5) Uani 1 1 d .
C25A C 1.0548(17) 0.2277(19) -0.0626(5) 0.107(7) Uani 1 1 d .
H25A H 1.0548 0.1425 -0.0691 0.129 Uiso 1 1 calc R
C25' C 1.1104(16) 0.2269(17) -0.0093(6) 0.075(6) Uani 1 1 d .
O25 O 1.2220(10) 0.1499(11) 0.0028(4) 0.095(4) Uani 1 1 d .
C25B C 1.1260(18) 0.273(3) -0.1050(6) 0.192(13) Uani 1 1 d .
H25B H 1.2014 0.3007 -0.0912 0.230 Uiso 1 1 calc R
H25C H 1.1692 0.2028 -0.1256 0.230 Uiso 1 1 calc R
C25G C 1.051(2) 0.3615(18) -0.1344(7) 0.141(10) Uani 1 1 d .
H25D H 1.0327 0.3302 -0.1665 0.169 Uiso 1 1 calc R
H25E H 1.0972 0.4257 -0.1409 0.169 Uiso 1 1 calc R
C25D C 0.9013(19) 0.4168(17) -0.1028(6) 0.105(7) Uani 1 1 d .
H25F H 0.9013 0.4898 -0.0846 0.125 Uiso 1 1 calc R
H25G H 0.8197 0.4364 -0.1250 0.125 Uiso 1 1 calc R
N26 N 1.0376(12) 0.3150(12) 0.0204(4) 0.071(4) Uani 1 1 d .
H26 H 0.9600 0.3662 0.0094 0.085 Uiso 1 1 calc R
C26A C 1.0897(15) 0.3263(14) 0.0731(6) 0.069(5) Uani 1 1 d .
H26A H 1.1920 0.3107 0.0739 0.083 Uiso 1 1 calc R
C26' C 1.0439(14) 0.2350(13) 0.1076(5) 0.059(5) Uani 1 1 d .
O26 O 0.9276(9) 0.2214(9) 0.1099(3) 0.071(3) Uani 1 1 d .
C26B C 1.0123(18) 0.4583(16) 0.0908(5) 0.098(7) Uani 1 1 d .
H26B H 0.9157 0.4789 0.0789 0.117 Uiso 1 1 calc R
H26C H 1.0550 0.5165 0.0735 0.117 Uiso 1 1 calc R
C26G C 1.008(2) 0.4851(18) 0.1534(14) 0.26(3) Uani 1 1 d .
H26G H 0.9802 0.4204 0.1735 0.308 Uiso 1 1 calc R
C26D C 0.903(3) 0.621(3) 0.1626(14) 0.276(15) Uani 1 1 d .
H26D H 0.8076 0.6212 0.1566 0.414 Uiso 1 1 calc R
H26E H 0.9260 0.6816 0.1397 0.414 Uiso 1 1 calc R
H26F H 0.9124 0.6423 0.1969 0.414 Uiso 1 1 calc R
C26E C 1.152(3) 0.462(3) 0.1529(9) 0.202(11) Uani 1 1 d .
H26H H 1.1845 0.4675 0.1866 0.304 Uiso 1 1 calc R
H26I H 1.1762 0.5231 0.1307 0.304 Uiso 1 1 calc R
H26J H 1.1948 0.3806 0.1412 0.304 Uiso 1 1 calc R
N27 N 1.1517(10) 0.1691(9) 0.1400(4) 0.051(3) Uani 1 1 d .
H27 H 1.2328 0.1818 0.1367 0.061 Uiso 1 1 calc R
C27A C 1.1330(13) 0.0749(13) 0.1811(4) 0.055(4) Uani 1 1 d .
H27A H 1.0320 0.0838 0.1836 0.066 Uiso 1 1 calc R
C27' C 1.1754(13) 0.1155(13) 0.2279(5) 0.059(5) Uani 1 1 d .
O27 O 1.2913(9) 0.1274(10) 0.2359(3) 0.080(4) Uani 1 1 d .
C27B C 1.2047(16) -0.0574(14) 0.1670(6) 0.076(5) Uani 1 1 d .
H27B H 1.3054 -0.0669 0.1628 0.091 Uiso 1 1 calc R
C27G C 1.1553(16) -0.0903(15) 0.1238(6) 0.103(6) Uani 1 1 d .
H27C H 1.2084 -0.1735 0.1165 0.154 Uiso 1 1 calc R
H27D H 1.1644 -0.0340 0.0963 0.154 Uiso 1 1 calc R
H27E H 1.0579 -0.0865 0.1280 0.154 Uiso 1 1 calc R
C27D C 1.1870(18) -0.1486(14) 0.2093(6) 0.107(6) Uani 1 1 d .
H27F H 1.2234 -0.1292 0.2404 0.161 Uiso 1 1 calc R
H27G H 1.2375 -0.2318 0.2009 0.161 Uiso 1 1 calc R
H27H H 1.0890 -0.1424 0.2132 0.161 Uiso 1 1 calc R
N28 N 1.0785(11) 0.1323(11) 0.2652(4) 0.069(4) Uani 1 1 d .
H28 H 0.9999 0.1187 0.2583 0.083 Uiso 1 1 calc R
C28A C 1.0955(16) 0.1729(17) 0.3183(6) 0.089(6) Uani 1 1 d .
H28A H 1.1554 0.2287 0.3183 0.106 Uiso 1 1 calc R
C28' C 1.1642(15) 0.0506(18) 0.3457(6) 0.082(8) Uani 1 1 d .
O28 O 1.1609(18) -0.0409(14) 0.3457(4) 0.161(9) Uani 1 1 d .
C28B C 0.947(2) 0.2363(19) 0.3383(7) 0.115(7) Uani 1 1 d .
H28B H 0.8874 0.1803 0.3365 0.139 Uiso 1 1 calc R
C28G C 0.960(2) 0.268(2) 0.3925(7) 0.154(9) Uani 1 1 d .
H28C H 1.0029 0.1936 0.4126 0.231 Uiso 1 1 calc R
H28D H 0.8684 0.3079 0.4056 0.231 Uiso 1 1 calc R
H28E H 1.0175 0.3239 0.3937 0.231 Uiso 1 1 calc R
C28D C 0.8849(16) 0.3457(17) 0.3137(7) 0.108(7) Uani 1 1 d .
H28F H 0.8705 0.3320 0.2788 0.162 Uiso 1 1 calc R
H28G H 0.9442 0.3995 0.3156 0.162 Uiso 1 1 calc R
H28H H 0.7958 0.3837 0.3290 0.162 Uiso 1 1 calc R
O2M O 1.2615(12) 0.0772(16) 0.3821(5) 0.153(6) Uani 1 1 d .
C2M C 1.334(2) -0.051(3) 0.4140(6) 0.210(15) Uani 1 1 d .
H2M1 H 1.3980 -0.0370 0.4384 0.315 Uiso 1 1 calc R
H2M2 H 1.3836 -0.1127 0.3915 0.315 Uiso 1 1 calc R
H2M3 H 1.2621 -0.0791 0.4313 0.315 Uiso 1 1 calc R

loop_
_atom_site_aniso_label
_atom_site_aniso_U_11
_atom_site_aniso_U_22
_atom_site_aniso_U_33
_atom_site_aniso_U_23
_atom_site_aniso_U_13
_atom_site_aniso_U_12
C11 0.067(16) 0.14(2) 0.120(19) 0.050(17) 0.044(13) -0.012(16)
C12 0.10(2) 0.15(2) 0.31(4) -0.01(2) -0.03(2) 0.004(19)
C13 0.43(5) 0.20(3) 0.14(2) 0.04(2) 0.02(3) -0.10(3)
C14 0.20(3) 0.36(5) 0.097(18) -0.08(2) 0.060(17) -0.18(3)
O1 0.080(10) 0.159(16) 0.075(9) 0.029(9) -0.013(7) -0.060(10)
C10' 0.034(15) 0.25(3) 0.067(15) 0.005(19) 0.011(11) -0.06(2)
O10 0.082(10) 0.137(12) 0.171(13) 0.058(10) -0.035(9) -0.026(9)
N11 0.058(10) 0.133(15) 0.039(8) 0.020(10) -0.021(7) -0.022(12)
C11A 0.059(14) 0.21(3) 0.041(11) 0.022(14) -0.007(9) -0.092(17)
C11' 0.049(11) 0.082(13) 0.056(11) -0.003(9) 0.007(10) -0.014(10)
O11 0.036(6) 0.134(11) 0.077(8) 0.017(7) -0.027(6) -0.027(7)
C11B 0.107(16) 0.21(2) 0.083(15) -0.058(16) -0.045(13) 0.061(18)
C11G 0.23(3) 0.35(5) 0.09(2) -0.03(2) 0.09(2) -0.07(3)
C11D 0.38(6) 0.67(9) 0.17(3) -0.10(4) -0.13(4) -0.17(6)
C11E 0.18(3) 0.30(4) 0.26(3) -0.21(3) 0.03(2) 0.09(3)
N12 0.039(8) 0.105(11) 0.039(8) -0.003(7) -0.002(7) 0.005(7)
C12A 0.039(10) 0.114(17) 0.047(11) -0.036(11) 0.001(8) -0.019(10)
C12' 0.037(12) 0.097(15) 0.082(13) -0.030(11) -0.020(10) -0.022(12)
O12 0.091(9) 0.096(9) 0.061(7) -0.001(6) -0.006(7) -0.029(8)
C12B 0.120(17) 0.042(13) 0.115(16) 0.004(13) 0.053(13) 0.030(12)
C12G 0.19(2) 0.126(18) 0.095(17) 0.088(14) -0.003(16) 0.023(16)
C12D 0.095(14) 0.046(12) 0.21(2) -0.079(15) 0.001(14) 0.012(10)
N13 0.034(8) 0.092(11) 0.082(10) -0.031(9) 0.014(7) -0.028(8)
C13A 0.050(11) 0.101(17) 0.054(11) -0.011(12) -0.001(9) -0.007(12)
C13' 0.055(12) 0.099(14) 0.047(11) -0.020(10) 0.001(10) -0.020(11)
O13 0.042(7) 0.094(9) 0.076(7) -0.012(6) -0.012(6) -0.010(6)
C13B 0.071(12) 0.091(15) 0.059(12) -0.020(11) -0.008(10) -0.036(12)
C13G 0.17(2) 0.053(13) 0.20(2) 0.017(15) -0.078(18) -0.066(14)
C13D 0.149(17) 0.089(14) 0.085(14) 0.006(11) 0.016(12) -0.027(12)
N14 0.076(12) 0.101(13) 0.112(14) -0.035(11) -0.019(11) -0.041(9)
C14A 0.080(15) 0.123(18) 0.063(13) 0.003(12) -0.007(11) -0.067(14)
C14' 0.053(13) 0.093(16) 0.050(11) -0.004(10) 0.009(10) -0.009(12)
O14 0.074(9) 0.117(11) 0.105(10) -0.042(8) 0.040(7) -0.027(8)
C14B 0.087(16) 0.19(3) 0.17(2) 0.067(19) -0.100(17) -0.077(17)
C14G 0.12(2) 0.26(3) 0.105(19) -0.045(19) -0.013(16) -0.08(2)
C14D 0.034(11) 0.20(2) 0.103(17) 0.021(14) -0.010(10) -0.025(12)
N15 0.060(10) 0.141(14) 0.055(9) -0.011(9) -0.009(8) -0.034(10)
C15A 0.16(2) 0.131(19) 0.087(16) 0.024(13) -0.036(15) -0.094(17)
C15' 0.054(12) 0.17(2) 0.032(11) 0.032(12) -0.005(9) -0.047(13)
O15 0.135(12) 0.194(15) 0.123(12) 0.017(10) -0.023(9) -0.112(12)
C15B 0.26(3) 0.14(2) 0.104(17) -0.041(15) 0.117(18) -0.16(2)
C15G 0.051(13) 0.25(3) 0.15(2) -0.01(2) -0.056(13) -0.060(17)
C15D 0.034(11) 0.118(16) 0.114(15) -0.029(13) -0.012(10) 0.015(11)
N16 0.107(12) 0.157(14) 0.007(6) 0.050(8) -0.041(7) -0.048(10)
C16A 0.043(11) 0.131(18) 0.088(16) -0.009(14) 0.026(11) -0.010(11)
C16' 0.032(11) 0.123(16) 0.052(12) 0.014(11) -0.002(10) 0.007(11)
O16 0.047(8) 0.210(15) 0.074(8) -0.054(8) 0.008(6) -0.038(8)
C16B 0.091(17) 0.27(4) 0.078(16) 0.038(19) -0.062(13) -0.006(19)
C16G 0.098(17) 0.16(3) 0.24(4) -0.03(2) -0.088(19) -0.041(16)
C16D 0.62(7) 0.10(3) 0.57(6) -0.03(3) -0.55(6) 0.12(4)
C16E 0.39(5) 0.10(2) 0.28(4) 0.12(2) -0.19(4) -0.03(3)
N17 0.036(8) 0.129(12) 0.049(9) 0.033(8) -0.039(7) -0.041(8)
C17A 0.052(11) 0.116(15) 0.028(10) 0.007(10) -0.009(8) -0.045(11)
C17' 0.074(14) 0.091(14) 0.027(10) -0.025(9) -0.013(10) -0.013(12)
O17 0.040(7) 0.155(11) 0.066(7) 0.008(7) -0.016(6) -0.034(7)
C17B 0.062(13) 0.23(3) 0.088(18) -0.028(19) -0.012(12) -0.068(17)
C17G 0.31(4) 0.17(3) 0.19(3) 0.10(2) -0.15(3) -0.10(2)
C17D 0.146(17) 0.149(19) 0.080(14) -0.044(13) -0.035(13) -0.064(15)
N18 0.051(9) 0.157(14) 0.033(8) 0.003(8) 0.003(7) -0.051(9)
C18A 0.060(12) 0.127(17) 0.059(13) 0.011(13) 0.004(10) -0.007(13)
C18' 0.13(2) 0.18(3) 0.048(16) 0.000(17) -0.018(16) -0.08(2)
O18 0.22(2) 0.20(2) 0.168(19) -0.049(16) 0.024(16) -0.005(17)
C18B 0.060(13) 0.13(2) 0.13(2) -0.010(17) 0.031(13) -0.026(14)
C18G 0.21(3) 0.22(3) 0.087(15) -0.038(16) 0.016(15) -0.16(2)
C18D 0.14(2) 0.15(2) 0.099(15) 0.077(15) -0.011(14) -0.016(16)
O1M 0.166(16) 0.34(3) 0.095(13) -0.001(14) -0.043(13) -0.080(16)
C1M 0.45(6) 0.31(4) 0.13(3) -0.01(3) 0.02(3) -0.19(4)
C21 0.11(3) 0.08(2) 0.36(5) -0.09(3) 0.02(2) -0.027(19)
C22 0.030(10) 0.17(2) 0.127(15) -0.060(13) -0.005(10) -0.032(12)
C23 0.15(3) 0.11(3) 0.80(8) -0.15(4) 0.11(4) -0.04(2)
C24 0.20(3) 0.33(5) 0.078(18) -0.07(2) -0.024(18) 0.09(3)
O2 0.060(10) 0.141(15) 0.113(11) -0.010(10) -0.015(8) -0.035(10)
C20' 0.037(14) 0.20(3) 0.103(17) -0.036(19) 0.020(13) -0.053(18)
O20 0.079(11) 0.222(17) 0.207(16) -0.045(13) -0.041(11) -0.047(11)
N21 0.072(14) 0.142(15) 0.061(10) -0.039(10) 0.003(8) -0.016(12)
C21A 0.053(13) 0.099(18) 0.078(14) 0.005(12) 0.021(10) 0.005(13)
C21' 0.045(12) 0.065(12) 0.076(14) -0.032(10) -0.004(11) -0.026(10)
O21 0.044(8) 0.159(12) 0.074(8) -0.010(7) -0.008(6) -0.047(8)
C21B 0.100(15) 0.069(14) 0.071(13) 0.032(11) 0.004(11) 0.037(14)
C21G 0.100(18) 0.16(3) 0.22(2) 0.13(2) -0.014(19) -0.03(2)
C21D 0.25(3) 0.10(2) 0.27(3) 0.05(2) -0.05(3) -0.11(2)
C21E 0.16(2) 0.17(3) 0.20(3) 0.07(2) 0.00(2) -0.05(2)
N22 0.042(8) 0.094(11) 0.086(11) 0.014(9) -0.013(9) -0.030(8)
C22A 0.050(11) 0.108(16) 0.034(10) -0.025(10) -0.007(9) -0.018(11)
C22' 0.032(11) 0.073(14) 0.029(10) 0.004(9) -0.013(9) 0.017(11)
O22 0.077(9) 0.106(10) 0.059(7) 0.007(6) -0.027(6) -0.025(8)
C22B 0.33(5) 0.19(3) 0.17(3) -0.12(2) 0.13(3) -0.18(3)
C22G 0.25(3) 0.101(18) 0.114(19) -0.009(14) 0.026(19) 0.016(17)
C22D 0.23(3) 0.24(3) 0.11(2) -0.07(2) 0.10(2) -0.15(2)
N23 0.068(11) 0.079(13) 0.053(9) 0.020(9) -0.004(8) -0.032(10)
C23A 0.048(11) 0.080(15) 0.093(14) -0.007(13) 0.010(11) -0.040(11)
C23' 0.022(11) 0.079(15) 0.095(18) 0.024(12) 0.009(12) 0.005(10)
O23 0.069(8) 0.094(9) 0.084(9) 0.023(7) 0.004(7) -0.015(8)
C23B 0.027(10) 0.123(18) 0.096(15) -0.071(14) -0.012(10) 0.012(10)
C23G 0.17(2) 0.26(3) 0.18(2) -0.15(2) 0.072(19) -0.14(2)
C23D 0.18(2) 0.075(17) 0.25(3) -0.045(19) 0.05(2) -0.045(18)
N24 0.063(12) 0.153(16) 0.050(11) 0.020(10) -0.023(9) -0.027(11)
C24A 0.100(15) 0.17(2) 0.025(11) 0.006(11) -0.010(11) -0.070(16)
C24' 0.079(19) 0.101(18) 0.058(13) 0.034(11) -0.023(13) 0.001(16)
O24 0.067(9) 0.150(14) 0.099(10) 0.039(9) -0.008(7) -0.021(9)
C24B 0.14(2) 0.43(4) 0.056(14) 0.035(19) -0.016(13) -0.20(3)
C24G 0.121(19) 0.21(3) 0.16(2) -0.12(2) 0.014(17) -0.044(18)
C24D 0.062(13) 0.142(17) 0.093(15) -0.039(13) -0.001(10) -0.049(12)
N25 0.049(11) 0.126(15) 0.073(11) -0.007(10) 0.002(9) -0.044(11)
C25A 0.089(15) 0.17(2) 0.044(12) -0.028(12) -0.018(11) -0.003(14)
C25' 0.053(14) 0.121(19) 0.063(14) 0.006(13) -0.004(11) -0.047(13)
O25 0.042(7) 0.130(11) 0.115(10) 0.018(8) -0.035(7) -0.031(8)
C25B 0.088(14) 0.39(4) 0.075(14) 0.138(19) 0.085(12) -0.053(18)
C25G 0.24(3) 0.104(19) 0.086(17) 0.037(14) 0.00(2) -0.07(2)
C25D 0.14(2) 0.124(19) 0.085(14) 0.003(15) -0.005(14) -0.092(17)
N26 0.062(10) 0.121(13) 0.042(9) 0.030(9) -0.019(8) -0.050(10)
C26A 0.044(10) 0.081(15) 0.090(13) 0.006(12) 0.006(10) -0.034(11)
C26' 0.034(11) 0.078(13) 0.053(11) 0.008(9) 0.009(10) 0.000(11)
O26 0.035(7) 0.107(9) 0.069(7) 0.022(6) -0.013(6) -0.021(7)
C26B 0.136(18) 0.12(2) 0.064(12) 0.026(12) -0.074(12) -0.074(17)
C26G 0.13(2) 0.047(14) 0.55(7) 0.00(3) -0.21(3) 0.048(15)
C26D 0.13(2) 0.26(4) 0.39(4) -0.17(3) -0.08(2) 0.04(2)
C26E 0.19(3) 0.24(3) 0.17(2) 0.03(2) 0.08(2) -0.06(2)
N27 0.020(7) 0.065(9) 0.067(9) -0.003(7) 0.020(7) -0.014(7)
C27A 0.050(10) 0.085(14) 0.019(9) 0.006(9) 0.021(8) -0.003(10)
C27' 0.031(10) 0.076(12) 0.050(12) 0.030(9) 0.024(10) 0.009(9)
O27 0.039(7) 0.147(11) 0.061(7) 0.007(6) 0.014(6) -0.043(7)
C27B 0.065(12) 0.071(14) 0.072(13) -0.002(12) 0.004(10) 0.013(11)
C27G 0.086(14) 0.062(14) 0.131(17) -0.016(12) -0.050(12) 0.028(10)
C27D 0.118(15) 0.060(13) 0.110(14) 0.016(12) 0.016(11) 0.025(11)
N28 0.041(9) 0.117(12) 0.059(9) -0.006(8) -0.023(8) -0.037(8)
C28A 0.076(15) 0.132(19) 0.073(14) 0.032(14) 0.002(12) -0.060(15)
C28' 0.043(13) 0.13(2) 0.067(15) 0.004(19) 0.001(11) -0.012(17)
O28 0.24(2) 0.146(18) 0.071(11) 0.036(13) -0.044(11) -0.029(16)
C28B 0.11(2) 0.11(2) 0.12(2) -0.042(17) 0.011(16) -0.016(16)
C28G 0.14(2) 0.20(3) 0.12(2) -0.018(19) 0.080(17) -0.054(18)
C28D 0.058(13) 0.108(18) 0.16(2) -0.023(16) 0.016(13) -0.026(13)
O2M 0.067(9) 0.25(2) 0.123(12) 0.001(13) 0.021(9) -0.024(11)
C2M 0.107(18) 0.38(4) 0.058(15) 0.055(19) -0.033(13) 0.06(2)

loop_
_atom_type_symbol
_atom_type_description
_atom_type_scat_dispersion_real
_atom_type_scat_dispersion_imag
_atom_type_scat_source
C C 0.0033 0.0000 'International Tables Vol C Tables 4.2.6.8 and 6.1.1.4'
H H 0.0000 0.0000 'International Tables Vol C Tables 4.2.6.8 and 6.1.1.4'
N N 0.0061 0.0000 'International Tables Vol C Tables 4.2.6.8 and 6.1.1.4'
O O 0.0106 0.0000 'International Tables Vol C Tables 4.2.6.8 and 6.1.1.4'

loop_
_geom_angle_atom_site_label_1
_geom_angle_atom_site_label_2
_geom_angle_atom_site_label_3
_geom_angle
C14 C11 O1 113(3)
C14 C11 C12 118(3)
O1 C11 C12 109(3)
C14 C11 C13 111(3)
O1 C11 C13 99(2)
C12 C11 C13 106(3)
C10' O1 C11 128(2)
O10 C10' N11 118(3)
O10 C10' O1 123(4)
N11 C10' O1 119(2)
C10' N11 C11A 132(2)
N11 C11A C11B 121(2)
N11 C11A C11' 105(2)
C11B C11A C11' 108(2)
O11 C11' N12 123.6(16)
O11 C11' C11A 119.1(17)
N12 C11' C11A 117.0(17)
C11A C11B C11G 108(2)
C11D C11G C11E 92(3)
C11D C11G C11B 101(3)
C11E C11G C11B 100(3)
C11' N12 C12A 125.3(15)
N12 C12A C12' 107.3(17)
N12 C12A C12B 117.2(14)
C12' C12A C12B 116.0(17)
O12 C12' N13 125(2)
O12 C12' C12A 116(2)
N13 C12' C12A 119(2)
C12D C12B C12G 113(2)
C12D C12B C12A 109.2(19)
C12G C12B C12A 108.6(16)
C13A N13 C12' 120.0(16)
N13 C13A C13B 111.5(15)
N13 C13A C13' 103.2(16)
C13B C13A C13' 108.9(15)
O13 C13' N14 114.2(17)
O13 C13' C13A 121.1(17)
N14 C13' C13A 124.7(18)
C13G C13B C13A 110.2(17)
C13G C13B C13D 110.4(19)
C13A C13B C13D 109.6(14)
C14A N14 C13' 125.8(17)
C14A N14 C14D 114.7(18)
C13' N14 C14D 116.9(19)
N14 C14A C14' 106.1(17)
N14 C14A C14B 102(2)
C14' C14A C14B 112(2)
O14 C14' N15 124(2)
O14 C14' C14A 124(2)
N15 C14' C14A 112(2)
C14G C14B C14A 114(2)
C14B C14G C14D 108(2)
C14G C14D N14 94.7(17)
C14' N15 C15A 118(2)
C14' N15 C15D 128.5(19)
C15A N15 C15D 112.9(17)
C15B C15A N15 98.6(18)
C15B C15A C15' 119(2)
N15 C15A C15' 112.4(19)
N16 C15' O15 128(2)
N16 C15' C15A 118(2)
O15 C15' C15A 115(3)
C15G C15B C15A 107(2)
C15B C15G C15D 105.0(19)
N15 C15D C15G 95.3(17)
C15' N16 C16A 118.3(19)
C16' C16A N16 115.8(16)
C16' C16A C16B 110.7(18)
N16 C16A C16B 100.2(17)
O16 C16' N17 122.5(19)
O16 C16' C16A 121(2)
N17 C16' C16A 116.5(19)
C16G C16B C16A 113(2)
C16B C16G C16E 113(3)
C16B C16G C16D 106(3)
C16E C16G C16D 100(3)
C16' N17 C17A 121.6(16)
N17 C17A C17B 110.0(16)
N17 C17A C17' 107.2(15)
C17B C17A C17' 114.3(18)
N18 C17' O17 122.4(17)
N18 C17' C17A 118.0(19)
O17 C17' C17A 120(2)
C17D C17B C17A 105(2)
C17D C17B C17G 121(3)
C17A C17B C17G 117(2)
C17' N18 C18A 123.5(15)
C18' C18A N18 107(2)
C18' C18A C18B 111(2)
N18 C18A C18B 109.7(18)
O18 C18' O1M 122(3)
O18 C18' C18A 131(3)
O1M C18' C18A 108(3)
C18D C18B C18G 116(2)
C18D C18B C18A 108(2)
C18G C18B C18A 105.2(19)
C18' O1M C1M 115(3)
O2 C21 C22 103(3)
O2 C21 C24 105(3)
C22 C21 C24 97(3)
O2 C21 C23 109(3)
C22 C21 C23 113(3)
C24 C21 C23 128(3)
C20' O2 C21 123(3)
O20 C20' O2 124(4)
O20 C20' N21 119(3)
O2 C20' N21 117(3)
C20' N21 C21A 129(2)
C21' C21A N21 109.7(17)
C21' C21A C21B 113.9(18)
N21 C21A C21B 109.5(17)
O21 C21' N22 116.0(18)
O21 C21' C21A 124.4(19)
N22 C21' C21A 118.7(17)
C21A C21B C21G 116(2)
C21D C21G C21B 112(2)
C21D C21G C21E 112(2)
C21B C21G C21E 111(3)
C21' N22 C22A 125.6(15)
C22B C22A N22 116(2)
C22B C22A C22' 112(2)
N22 C22A C22' 108.4(14)
N23 C22' O22 123.6(17)
N23 C22' C22A 119.7(18)
O22 C22' C22A 117(2)
C22D C22B C22A 124(4)
C22D C22B C22G 112(3)
C22A C22B C22G 120(3)
C22' N23 C23A 128.0(16)
N23 C23A C23B 109.9(17)
N23 C23A C23' 108.4(16)
C23B C23A C23' 118.2(18)
O23 C23' N24 125(2)
O23 C23' C23A 111(2)
N24 C23' C23A 123.7(19)
C23G C23B C23A 116(2)
C23G C23B C23D 112.6(19)
C23A C23B C23D 102.8(16)
C23' N24 C24D 128.8(18)
C23' N24 C24A 116.6(19)
C24D N24 C24A 113.8(17)
C24' C24A N24 108.9(16)
C24' C24A C24B 119(2)
N24 C24A C24B 99.3(17)
O24 C24' N25 120(2)
O24 C24' C24A 122(3)
N25 C24' C24A 118(2)
C24A C24B C24G 102.0(17)
C24B C24G C24D 102(2)
N24 C24D C24G 101.0(18)
C24' N25 C25D 125.7(18)
C24' N25 C25A 122(2)
C25D N25 C25A 111.1(18)
N25 C25A C25B 102.2(18)
N25 C25A C25' 111.8(17)
C25B C25A C25' 119.0(19)
O25 C25' N26 124.3(19)
O25 C25' C25A 118(2)
N26 C25' C25A 117.1(19)
C25G C25B C25A 117(2)
C25B C25G C25D 105(2)
N25 C25D C25G 99.5(18)
C25' N26 C26A 120.9(15)
C26' C26A N26 107.1(14)
C26' C26A C26B 106.9(15)
N26 C26A C26B 108.1(15)
O26 C26' N27 122.1(17)
O26 C26' C26A 126.4(17)
N27 C26' C26A 111.4(18)
C26A C26B C26G 119.2(15)
C26E C26G C26B 89(3)
C26E C26G C26D 122(3)
C26B C26G C26D 110(2)
C26' N27 C27A 123.0(14)
C27' C27A C27B 117.7(15)
C27' C27A N27 105.6(14)
C27B C27A N27 111.4(12)
O27 C27' N28 120.2(17)
O27 C27' C27A 124.7(16)
N28 C27' C27A 114.9(16)
C27G C27B C27A 114.3(16)
C27G C27B C27D 107.4(18)
C27A C27B C27D 110.1(14)
C27' N28 C28A 126.1(15)
C28' C28A N28 101.6(19)
C28' C28A C28B 112.8(19)
N28 C28A C28B 107.4(16)
O28 C28' C28A 138(3)
O28 C28' O2M 116(3)
C28A C28' O2M 105(2)
C28D C28B C28G 105(2)
C28D C28B C28A 113(2)
C28G C28B C28A 108(2)
C28' O2M C2M 107(2)

loop_
_geom_bond_atom_site_label_1
_geom_bond_atom_site_label_2
_geom_bond_distance
C11 C14 1.38(3)
C11 O1 1.50(3)
C11 C12 1.51(3)
C11 C13 1.70(4)
O1 C10' 1.37(3)
C10' O10 1.26(2)
C10' N11 1.40(4)
N11 C11A 1.37(3)
C11A C11B 1.45(3)
C11A C11' 1.62(2)
C11' O11 1.232(18)
C11' N12 1.319(19)
C11B C11G 1.59(3)
C11G C11D 1.68(5)
C11G C11E 1.61(4)
N12 C12A 1.387(18)
C12A C12' 1.52(2)
C12A C12B 1.57(2)
C12' O12 1.26(2)
C12' N13 1.36(2)
C12B C12D 1.50(3)
C12B C12G 1.51(3)
N13 C13A 1.43(2)
C13A C13B 1.55(2)
C13A C13' 1.57(2)
C13' O13 1.215(17)
C13' N14 1.39(2)
C13B C13G 1.43(2)
C13B C13D 1.58(2)
N14 C14A 1.35(2)
N14 C14D 1.65(2)
C14A C14' 1.52(3)
C14A C14B 1.52(3)
C14' O14 1.20(2)
C14' N15 1.40(2)
C14B C14G 1.33(3)
C14G C14D 1.57(3)
N15 C15A 1.51(2)
N15 C15D 1.52(2)
C15A C15B 1.46(3)
C15A C15' 1.56(3)
C15' N16 1.28(3)
C15' O15 1.24(2)
C15B C15G 1.37(3)
C15G C15D 1.65(3)
N16 C16A 1.49(2)
C16A C16' 1.49(2)
C16A C16B 1.63(3)
C16' O16 1.27(2)
C16' N17 1.30(2)
C16B C16G 1.44(3)
C16G C16E 1.41(4)
C16G C16D 1.64(5)
N17 C17A 1.46(2)
C17A C17B 1.55(3)
C17A C17' 1.50(2)
C17' N18 1.27(2)
C17' O17 1.31(2)
C17B C17D 1.48(3)
C17B C17G 1.40(3)
N18 C18A 1.53(2)
C18A C18' 1.42(3)
C18A C18B 1.57(3)
C18' O18 1.14(3)
C18' O1M 1.38(3)
C18B C18D 1.37(3)
C18B C18G 1.53(3)
O1M C1M 1.44(3)
C21 O2 1.41(3)
C21 C22 1.54(3)
C21 C24 1.64(4)
C21 C23 1.57(4)
O2 C20' 1.30(3)
C20' O20 1.24(2)
C20' N21 1.36(3)
N21 C21A 1.42(2)
C21A C21' 1.45(2)
C21A C21B 1.48(2)
C21' O21 1.251(17)
C21' N22 1.364(19)
C21B C21G 1.48(3)
C21G C21D 1.49(3)
C21G C21E 1.63(3)
N22 C22A 1.478(19)
C22A C22B 1.37(3)
C22A C22' 1.52(2)
C22' N23 1.233(19)
C22' O22 1.271(18)
C22B C22D 1.11(3)
C22B C22G 1.52(3)
N23 C23A 1.40(2)
C23A C23B 1.54(2)
C23A C23' 1.54(3)
C23' O23 1.27(2)
C23' N24 1.28(2)
C23B C23G 1.45(3)
C23B C23D 1.63(3)
N24 C24D 1.45(2)
N24 C24A 1.49(2)
C24A C24' 1.50(3)
C24A C24B 1.53(3)
C24' O24 1.19(2)
C24' N25 1.38(3)
C24B C24G 1.51(3)
C24G C24D 1.53(3)
N25 C25D 1.46(2)
N25 C25A 1.48(2)
C25A C25B 1.46(3)
C25A C25' 1.51(2)
C25' O25 1.23(2)
C25' N26 1.33(2)
C25B C25G 1.29(3)
C25G C25D 1.67(3)
N26 C26A 1.52(2)
C26A C26' 1.50(2)
C26A C26B 1.55(2)
C26' O26 1.207(18)
C26' N27 1.387(18)
C26B C26G 1.69(4)
C26G C26E 1.38(3)
C26G C26D 1.61(4)
N27 C27A 1.526(18)
C27A C27' 1.45(2)
C27A C27B 1.51(2)
C27' O27 1.216(17)
C27' N28 1.352(17)
C27B C27G 1.36(2)
C27B C27D 1.52(2)
N28 C28A 1.52(2)
C28A C28' 1.50(3)
C28A C28B 1.54(3)
C28' O28 1.04(3)
C28' O2M 1.47(3)
C28B C28D 1.34(3)
C28B C28G 1.51(3)
O2M C2M 1.61(3)

loop_
_geom_torsion_atom_site_label_1
_geom_torsion_atom_site_label_2
_geom_torsion_atom_site_label_3
_geom_torsion_atom_site_label_4
_geom_torsion
C14 C11 O1 C10' 177(2)
C12 C11 O1 C10' 44(3)
C13 C11 O1 C10' -66(3)
C11 O1 C10' O10 -6(3)
C11 O1 C10' N11 177.5(18)
O10 C10' N11 C11A 1(4)
O1 C10' N11 C11A 177.2(19)
C10' N11 C11A C11B 129(3)
C10' N11 C11A C11' -108(2)
N11 C11A C11' O11 127.1(19)
C11B C11A C11' O11 -102(2)
N11 C11A C11' N12 -59(2)
C11B C11A C11' N12 72(2)
N11 C11A C11B C11G -69(3)
C11' C11A C11B C11G 169(2)
C11A C11B C11G C11D -86(3)
C11A C11B C11G C11E -180(3)
O11 C11' N12 C12A -2(3)
C11A C11' N12 C12A -175.5(19)
C11' N12 C12A C12' -122.0(18)
C11' N12 C12A C12B 105(2)
N12 C12A C12' O12 -68(2)
C12B C12A C12' O12 65(2)
N12 C12A C12' N13 110.0(18)
C12B C12A C12' N13 -116.7(19)
N12 C12A C12B C12D -52(2)
C12' C12A C12B C12D 179.9(18)
N12 C12A C12B C12G -175.5(18)
C12' C12A C12B C12G 56(3)
O12 C12' N13 C13A 6(3)
C12A C12' N13 C13A -172.1(17)
C12' N13 C13A C13B 121.6(17)
C12' N13 C13A C13' -121.7(17)
N13 C13A C13' O13 -79(2)
C13B C13A C13' O13 40(2)
N13 C13A C13' N14 103.5(19)
C13B C13A C13' N14 -138.0(17)
N13 C13A C13B C13G -178.8(17)
C13' C13A C13B C13G 68(2)
N13 C13A C13B C13D -57(2)
C13' C13A C13B C13D -170.3(16)
O13 C13' N14 C14A 17(3)
C13A C13' N14 C14A -165(2)
O13 C13' N14 C14D 177.7(16)
C13A C13' N14 C14D -4(3)
C13' N14 C14A C14' 51(3)
C14D N14 C14A C14' -109.9(19)
C13' N14 C14A C14B 168.7(19)
C14D N14 C14A C14B 8(2)
N14 C14A C14' O14 54(3)
C14B C14A C14' O14 -57(3)
N14 C14A C14' N15 -130.6(17)
C14B C14A C14' N15 119(2)
N14 C14A C14B C14G 9(3)
C14' C14A C14B C14G 122(2)
C14A C14B C14G C14D -22(3)
C14B C14G C14D N14 23(3)
C14A N14 C14D C14G -19(2)
C13' N14 C14D C14G 178.7(18)
O14 C14' N15 C15A -3(3)
C14A C14' N15 C15A -178.5(16)
O14 C14' N15 C15D 170(2)
C14A C14' N15 C15D -6(2)
C14' N15 C15A C15B 147.3(18)
C15D N15 C15A C15B -27(2)
C14' N15 C15A C15' -87(2)
C15D N15 C15A C15' 99.4(19)
C15B C15A C15' N16 118(2)
N15 C15A C15' N16 4(3)
C15B C15A C15' O15 -61(3)
N15 C15A C15' O15 -175.3(19)
N15 C15A C15B C15G 45(2)
C15' C15A C15B C15G -77(3)
C15A C15B C15G C15D -46(3)
C14' N15 C15D C15G -171.2(16)
C15A N15 C15D C15G 2.1(19)
C15B C15G C15D N15 26(2)
O15 C15' N16 C16A -5(3)
C15A C15' N16 C16A 175.9(17)
C15' N16 C16A C16' -87(2)
C15' N16 C16A C16B 153.8(19)
N16 C16A C16' O16 -45(3)
C16B C16A C16' O16 68(2)
N16 C16A C16' N17 134.8(18)
C16B C16A C16' N17 -112(2)
C16' C16A C16B C16G 46(3)
N16 C16A C16B C16G 168(2)
C16A C16B C16G C16E 75(3)
C16A C16B C16G C16D -176(3)
O16 C16' N17 C17A -4(3)
C16A C16' N17 C17A 176.2(17)
C16' N17 C17A C17B 128.5(19)
C16' N17 C17A C17' -107(2)
N17 C17A C17' N18 115.7(17)
C17B C17A C17' N18 -122.1(19)
N17 C17A C17' O17 -63(2)
C17B C17A C17' O17 59(2)
N17 C17A C17B C17D 171.9(15)
C17' C17A C17B C17D 51(2)
N17 C17A C17B C17G -49(3)
C17' C17A C17B C17G -170(2)
O17 C17' N18 C18A 3(3)
C17A C17' N18 C18A -175.9(16)
C17' N18 C18A C18' -90(2)
C17' N18 C18A C18B 148.4(18)
N18 C18A C18' O18 -38(5)
C18B C18A C18' O18 82(5)
N18 C18A C18' O1M 140(2)
C18B C18A C18' O1M -100(2)
C18' C18A C18B C18D 61(3)
N18 C18A C18B C18D -179.9(18)
C18' C18A C18B C18G -174(2)
N18 C18A C18B C18G -55(2)
O18 C18' O1M C1M -17(5)
C18A C18' O1M C1M 165(2)
C22 C21 O2 C20' -180(2)
C24 C21 O2 C20' -79(3)
C23 C21 O2 C20' 61(4)
C21 O2 C20' O20 4(4)
C21 O2 C20' N21 -177(3)
O20 C20' N21 C21A -1(3)
O2 C20' N21 C21A 179.1(18)
C20' N21 C21A C21' -98(2)
C20' N21 C21A C21B 136(2)
N21 C21A C21' O21 133.0(18)
C21B C21A C21' O21 -104(2)
N21 C21A C21' N22 -58(2)
C21B C21A C21' N22 65(2)
C21' C21A C21B C21G 49(3)
N21 C21A C21B C21G 172.6(18)
C21A C21B C21G C21D -170(2)
C21A C21B C21G C21E 64(2)
O21 C21' N22 C22A -6(3)
C21A C21' N22 C22A -175.3(17)
C21' N22 C22A C22B 112(3)
C21' N22 C22A C22' -121.7(18)
C22B C22A C22' N23 -106(2)
N22 C22A C22' N23 125.9(17)
C22B C22A C22' O22 74(2)
N22 C22A C22' O22 -54.9(19)
N22 C22A C22B C22D 37(6)
C22' C22A C22B C22D -88(5)
N22 C22A C22B C22G -170(3)
C22' C22A C22B C22G 65(4)
O22 C22' N23 C23A 4(3)
C22A C22' N23 C23A -177.4(15)
C22' N23 C23A C23B 105.3(19)
C22' N23 C23A C23' -124(2)
N23 C23A C23' O23 -91.9(18)
C23B C23A C23' O23 34(2)
N23 C23A C23' N24 82(2)
C23B C23A C23' N24 -151.8(17)
N23 C23A C23B C23G -52(2)
C23' C23A C23B C23G -177.1(18)
N23 C23A C23B C23D -175.2(16)
C23' C23A C23B C23D 60(2)
O23 C23' N24 C24D 172.4(17)
C23A C23' N24 C24D -1(3)
O23 C23' N24 C24A 4(3)
C23A C23' N24 C24A -169.7(17)
C23' N24 C24A C24' 63(2)
C24D N24 C24A C24' -107.0(19)
C23' N24 C24A C24B -171(2)
C24D N24 C24A C24B 18(2)
N24 C24A C24' O24 39(3)
C24B C24A C24' O24 -74(3)
N24 C24A C24' N25 -133.7(19)
C24B C24A C24' N25 113(2)
C24' C24A C24B C24G 79(2)
N24 C24A C24B C24G -39(2)
C24A C24B C24G C24D 47(2)
C23' N24 C24D C24G -159(2)
C24A N24 C24D C24G 10(2)
C24B C24G C24D N24 -34(2)
O24 C24' N25 C25D 178(2)
C24A C24' N25 C25D -9(3)
O24 C24' N25 C25A 9(3)
C24A C24' N25 C25A -177.7(17)
C24' N25 C25A C25B 155(2)
C25D N25 C25A C25B -15(2)
C24' N25 C25A C25' -77(2)
C25D N25 C25A C25' 113.4(19)
N25 C25A C25' O25 169.4(18)
C25B C25A C25' O25 -72(3)
N25 C25A C25' N26 -14(3)
C25B C25A C25' N26 105(2)
N25 C25A C25B C25G -1(3)
C25' C25A C25B C25G -125(3)
C25A C25B C25G C25D 14(3)
C24' N25 C25D C25G -147.9(19)
C25A N25 C25D C25G 22(2)
C25B C25G C25D N25 -21(3)
O25 C25' N26 C26A 0(3)
C25A C25' N26 C26A -176.4(16)
C25' N26 C26A C26' -83.2(19)
C25' N26 C26A C26B 161.9(16)
N26 C26A C26' O26 -48(2)
C26B C26A C26' O26 68(2)
N26 C26A C26' N27 135.2(14)
C26B C26A C26' N27 -109.1(15)
C26' C26A C26B C26G 46(2)
N26 C26A C26B C26G 161.1(19)
C26A C26B C26G C26E 65(3)
C26A C26B C26G C26D -171.5(19)
O26 C26' N27 C27A 0(2)
C26A C26' N27 C27A 176.6(14)
C26' N27 C27A C27' -124.5(15)
C26' N27 C27A C27B 106.6(16)
C27B C27A C27' O27 66(2)
N27 C27A C27' O27 -59(2)
C27B C27A C27' N28 -109.4(18)
N27 C27A C27' N28 125.5(14)
C27' C27A C27B C27G 177.4(18)
N27 C27A C27B C27G -60(2)
C27' C27A C27B C27D 57(2)
N27 C27A C27B C27D 178.6(15)
O27 C27' N28 C28A 4(3)
C27A C27' N28 C28A 179.2(16)
C27' N28 C28A C28' -87(2)
C27' N28 C28A C28B 154.4(18)
N28 C28A C28' O28 -35(5)
C28B C28A C28' O28 79(5)
N28 C28A C28' O2M 144.8(15)
C28B C28A C28' O2M -101(2)
C28' C28A C28B C28D -180(2)
N28 C28A C28B C28D -69(2)
C28' C28A C28B C28G 65(3)
N28 C28A C28B C28G 175.6(19)
O28 C28' O2M C2M -2(3)
C28A C28' O2M C2M 177.8(16)
